data_9015550
loop_
_publ_author_name
'Golobic, A.'
'Skapin, S. D.'
'Suvorov, D.'
'Meden, A.'

_publ_section_title
;
 Solving Structural Problems of Ceramic Materials
;
_journal_issue 3
_journal_name_full 'Croatica Chemica Acta'
_journal_page_first 435
_journal_page_last 446
_journal_volume 77
_journal_year 2004
_chemical_compound_source Synthetic
_chemical_formula_sum 'La0.741 Nb1.778 O6 Ti0.222'
_chemical_name_common 'Compound 3'
_space_group_IT_number 65
_symmetry_space_group_name_Hall '-C 2 2'
_symmetry_space_group_name_H-M 'C m m m'
_cell_angle_alpha 90
_cell_angle_beta 90
_cell_angle_gamma 90
_cell_length_a 7.80411
_cell_length_b 7.82272
_cell_length_c 7.92310
_cell_formula_units_Z 4
_cell_volume 483.700
_database_code_amcsd 0018961
_exptl_crystal_density_diffrn 5.146
_cod_original_formula_sum 'La.741 (Nb1.778 Ti.222) O6'
_cod_database_code 9015550
_amcsd_formula_title La0.37Nb0.889Ti0.111O3

loop_
_space_group_symop_operation_xyz
x,y,z
1/2+x,1/2+y,z
x,-y,z
1/2+x,1/2-y,z
-x,y,-z
1/2-x,1/2+y,-z
-x,y,z
1/2-x,1/2+y,z
x,-y,-z
1/2+x,1/2-y,-z
x,y,-z
1/2+x,1/2+y,-z
-x,-y,z
1/2-x,1/2-y,z
-x,-y,-z
1/2-x,1/2-y,-z

loop_
_atom_site_label
_atom_site_fract_x
_atom_site_fract_y
_atom_site_fract_z
_atom_site_occupancy
_atom_site_U_iso_or_equiv
La 0.50000 0.74780 0.00000 0.74100 0.00280
Nb 0.75140 0.50000 0.26293 0.88900 0.00637
Ti 0.75140 0.50000 0.26293 0.11100 0.00637
O1 0.72750 0.50000 0.00000 1.00000 0.00608
O2 0.77530 0.50000 0.50000 1.00000 0.00608
O3 0.50000 0.50000 0.24400 1.00000 0.00608
O4 0.50000 1.00000 0.21900 1.00000 0.00608
O5 0.75000 0.75000 0.23530 1.00000 0.00608

loop_
_cod_related_entry_id
_cod_related_entry_database
_cod_related_entry_code
1 AMCSD 0018961
